data_2205386
loop_
_publ_author_name
'Li, Xiaoyan'
'Huang, Liye'
'Dong, Shuli'
'Li, Mu'
'Sun, Hongjian'

_publ_section_title
;
Bis(3-tert-buyl-N,5-dimethylsalicylaldiminato)cobalt(II)
;
_journal_issue 3
_journal_name_full 'Acta Crystallographica, Section E'
_journal_page_first o465
_journal_page_last o466
_journal_paper_doi 10.1107/S1600536805003132
_journal_volume 61
_journal_year 2005
_chemical_formula_iupac '[Co (C13 H18 N1 O1)2]'
_chemical_formula_moiety 'C26 H36 Co N2 O2'
_chemical_formula_sum 'C26 H36 Co N2 O2'
_chemical_formula_weight 467.50
_chemical_name_systematic
;
Bis(3-tert-buyl-N,5-dimethylsalicylaldiminato)cobalt(II)
;
_space_group_IT_number 14
_symmetry_cell_setting monoclinic
_symmetry_space_group_name_Hall '-P 2yn'
_symmetry_space_group_name_H-M 'P 1 21/n 1'
_atom_sites_solution_hydrogens geom
_atom_sites_solution_primary direct
_atom_sites_solution_secondary difmap
_audit_creation_method SHELXL-97
_cell_angle_alpha 90.00
_cell_angle_beta 104.517(3)
_cell_angle_gamma 90.00
_cell_formula_units_Z 4
_cell_length_a 13.122(2)
_cell_length_b 12.943(2)
_cell_length_c 15.893(3)
_cell_measurement_reflns_used 3300
_cell_measurement_temperature 293(2)
_cell_measurement_theta_max 24.23
_cell_measurement_theta_min 2.25
_cell_volume 2613.1(8)
_computing_cell_refinement SMART
_computing_data_collection 'SMART (Bruker, 1997)'
_computing_data_reduction 'SAINT (Bruker, 1997)'
_computing_molecular_graphics 'SHELXTL (Sheldrick, 2001)'
_computing_publication_material SHELXTL
_computing_structure_refinement 'SHELXL97 (Sheldrick, 1997)'
_computing_structure_solution 'SHELXS97 (Sheldrick, 1997)'
_diffrn_ambient_temperature 293(2)
_diffrn_measured_fraction_theta_full 1.000
_diffrn_measured_fraction_theta_max 1.000
_diffrn_measurement_device_type 'Bruker SMART CCD area-detector'
_diffrn_measurement_method '\f and \w'
_diffrn_radiation_monochromator graphite
_diffrn_radiation_source 'fine-focus sealed tube'
_diffrn_radiation_type MoK\a
_diffrn_radiation_wavelength 0.71073
_diffrn_reflns_av_R_equivalents 0.0442
_diffrn_reflns_av_sigmaI/netI 0.0510
_diffrn_reflns_limit_h_max 15
_diffrn_reflns_limit_h_min -15
_diffrn_reflns_limit_k_max 15
_diffrn_reflns_limit_k_min -12
_diffrn_reflns_limit_l_max 14
_diffrn_reflns_limit_l_min -18
_diffrn_reflns_number 13408
_diffrn_reflns_theta_full 25.01
_diffrn_reflns_theta_max 25.01
_diffrn_reflns_theta_min 1.81
_diffrn_standards_decay_% 0
_diffrn_standards_interval_count 0
_diffrn_standards_interval_time 0
_diffrn_standards_number 0
_exptl_absorpt_coefficient_mu 0.679
_exptl_absorpt_correction_T_max 0.934
_exptl_absorpt_correction_T_min 0.821
_exptl_absorpt_correction_type multi-scan
_exptl_absorpt_process_details '(SADABS; Sheldrick, 1996)'
_exptl_crystal_colour red
_exptl_crystal_density_diffrn 1.188
_exptl_crystal_density_method 'not measured'
_exptl_crystal_description block
_exptl_crystal_F_000 996
_exptl_crystal_size_max 0.28
_exptl_crystal_size_mid 0.18
_exptl_crystal_size_min 0.10
_refine_diff_density_max 0.345
_refine_diff_density_min -0.397
_refine_ls_extinction_method none
_refine_ls_goodness_of_fit_ref 1.064
_refine_ls_hydrogen_treatment constr
_refine_ls_matrix_type full
_refine_ls_number_parameters 290
_refine_ls_number_reflns 4615
_refine_ls_number_restraints 0
_refine_ls_restrained_S_all 1.064
_refine_ls_R_factor_all 0.0822
_refine_ls_R_factor_gt 0.0431
_refine_ls_shift/su_max 0.003
_refine_ls_shift/su_mean 0.000
_refine_ls_structure_factor_coef Fsqd
_refine_ls_weighting_details 'calc w = 1/[\s^2^(Fo^2^)+(0.0764P)^2^] where P = (Fo^2^+2Fc^2^)/3'
_refine_ls_weighting_scheme calc
_refine_ls_wR_factor_gt 0.1137
_refine_ls_wR_factor_ref 0.1420
_reflns_number_gt 3070
_reflns_number_total 4615
_reflns_threshold_expression I>2\s(I)
_cod_data_source_file ww6350.cif
_cod_depositor_comments
;
The following automatic conversions were performed:
'_symmetry_cell_setting' value 'Monoclinic' changed to 'monoclinic'
according to '/home/saulius/struct/CIF-dictionaries/cif_core.dic'
dictionary named 'cif_core.dic' version 2.4.1 from 2010-06-29.

Automatic conversion script
Id: cif_fix_enum 1527 2010-12-29 10:47:43Z saulius 
;
_cod_original_sg_symbol_H-M 'P 21/n'
_cod_database_code 2205386

loop_
_symmetry_equiv_pos_as_xyz
'x, y, z'
'-x+1/2, y+1/2, -z+1/2'
'-x, -y, -z'
'x-1/2, -y-1/2, z-1/2'

loop_
_atom_site_label
_atom_site_fract_x
_atom_site_fract_y
_atom_site_fract_z
_atom_site_U_iso_or_equiv
_atom_site_adp_type
_atom_site_calc_flag
_atom_site_refinement_flags
_atom_site_occupancy
_atom_site_type_symbol
Co1 0.74524(4) 0.30020(4) 0.22372(2) 0.04365(18) Uani d . 1 Co
O1 0.7296(2) 0.22456(16) 0.11864(13) 0.0502(6) Uani d . 1 O
O2 0.69756(17) 0.25210(18) 0.32005(12) 0.0439(6) Uani d . 1 O
N1 0.6847(2) 0.4288(2) 0.16502(16) 0.0471(7) Uani d . 1 N
N2 0.8939(2) 0.3101(2) 0.28795(18) 0.0524(8) Uani d . 1 N
C1 0.7179(2) 0.2629(3) 0.03980(18) 0.0387(8) Uani d . 1 C
C2 0.7333(3) 0.1970(2) -0.02794(19) 0.0394(8) Uani d . 1 C
C3 0.7241(3) 0.2404(3) -0.1090(2) 0.0471(9) Uani d . 1 C
H3 0.7357 0.1980 -0.1529 0.057 Uiso calc R 1 H
C4 0.6989(3) 0.3431(3) -0.12902(19) 0.0542(9) Uani d . 1 C
C5 0.6802(3) 0.4054(3) -0.0648(2) 0.0524(9) Uani d . 1 C
H5 0.6604 0.4738 -0.0775 0.063 Uiso calc R 1 H
C6 0.6905(3) 0.3676(2) 0.02051(19) 0.0419(8) Uani d . 1 C
C7 0.6703(3) 0.4413(3) 0.0826(2) 0.0498(9) Uani d . 1 C
H7 0.6438 0.5051 0.0605 0.060 Uiso calc R 1 H
C8 0.6585(4) 0.5165(3) 0.2150(2) 0.0790(14) Uani d . 1 C
H8A 0.7219 0.5434 0.2526 0.119 Uiso calc R 1 H
H8B 0.6121 0.4935 0.2492 0.119 Uiso calc R 1 H
H8C 0.6246 0.5696 0.1757 0.119 Uiso calc R 1 H
C9 0.7587(3) 0.0830(3) -0.0097(2) 0.0570(10) Uani d . 1 C
C10 0.8641(4) 0.0717(3) 0.0592(2) 0.0787(13) Uani d . 1 C
H10A 0.8604 0.1080 0.1110 0.118 Uiso calc R 1 H
H10B 0.9198 0.1001 0.0372 0.118 Uiso calc R 1 H
H10C 0.8779 -0.0001 0.0724 0.118 Uiso calc R 1 H
C11 0.6694(4) 0.0300(3) 0.0214(3) 0.0863(15) Uani d . 1 C
H11A 0.6051 0.0339 -0.0236 0.129 Uiso calc R 1 H
H11B 0.6602 0.0643 0.0726 0.129 Uiso calc R 1 H
H11C 0.6872 -0.0411 0.0346 0.129 Uiso calc R 1 H
C12 0.7714(5) 0.0240(3) -0.0911(3) 0.0951(17) Uani d . 1 C
H12A 0.7911 -0.0463 -0.0757 0.143 Uiso calc R 1 H
H12B 0.8250 0.0565 -0.1133 0.143 Uiso calc R 1 H
H12C 0.7059 0.0250 -0.1348 0.143 Uiso calc R 1 H
C13 0.6909(4) 0.3848(4) -0.2204(2) 0.0906(16) Uani d . 1 C
H13A 0.6308 0.3549 -0.2602 0.136 Uiso calc R 1 H
H13B 0.7535 0.3670 -0.2380 0.136 Uiso calc R 1 H
H13C 0.6834 0.4586 -0.2204 0.136 Uiso calc R 1 H
C14 0.7533(3) 0.2386(2) 0.40085(19) 0.0375(7) Uani d . 1 C
C15 0.7005(3) 0.2065(2) 0.46546(18) 0.0383(7) Uani d . 1 C
C16 0.7613(3) 0.1972(3) 0.5502(2) 0.0480(9) Uani d . 1 C
H16 0.7273 0.1786 0.5927 0.058 Uiso calc R 1 H
C17 0.8689(3) 0.2137(3) 0.5762(2) 0.0545(10) Uani d . 1 C
C18 0.9191(3) 0.2410(3) 0.5146(2) 0.0488(9) Uani d . 1 C
H18 0.9916 0.2509 0.5306 0.059 Uiso calc R 1 H
C19 0.8638(3) 0.2547(2) 0.42646(19) 0.0385(7) Uani d . 1 C
C20 0.9266(3) 0.2875(3) 0.3692(2) 0.0508(9) Uani d . 1 C
H20 0.9986 0.2931 0.3935 0.061 Uiso calc R 1 H
C21 0.9732(3) 0.3423(4) 0.2417(3) 0.0973(17) Uani d . 1 C
H21A 0.9601 0.4125 0.2225 0.146 Uiso calc R 1 H
H21B 0.9687 0.2983 0.1924 0.146 Uiso calc R 1 H
H21C 1.0422 0.3371 0.2802 0.146 Uiso calc R 1 H
C22 0.9275(4) 0.2029(4) 0.6718(2) 0.0847(15) Uani d . 1 C
H22A 0.9060 0.1403 0.6948 0.127 Uiso calc R 1 H
H22B 0.9114 0.2610 0.7038 0.127 Uiso calc R 1 H
H22C 1.0019 0.2007 0.6768 0.127 Uiso calc R 1 H
C23 0.5821(3) 0.1862(3) 0.44128(19) 0.0462(9) Uani d . 1 C
C24 0.5221(3) 0.2844(3) 0.4044(2) 0.0563(10) Uani d . 1 C
H24A 0.5358 0.3375 0.4480 0.084 Uiso calc R 1 H
H24B 0.4480 0.2699 0.3877 0.084 Uiso calc R 1 H
H24C 0.5448 0.3071 0.3546 0.084 Uiso calc R 1 H
C25 0.5557(3) 0.0979(3) 0.3742(2) 0.0659(11) Uani d . 1 C
H25A 0.5784 0.1164 0.3233 0.099 Uiso calc R 1 H
H25B 0.4810 0.0862 0.3586 0.099 Uiso calc R 1 H
H25C 0.5912 0.0360 0.3990 0.099 Uiso calc R 1 H
C26 0.5414(3) 0.1537(3) 0.5202(2) 0.0734(12) Uani d . 1 C
H26A 0.5769 0.0919 0.5452 0.110 Uiso calc R 1 H
H26B 0.4670 0.1410 0.5019 0.110 Uiso calc R 1 H
H26C 0.5549 0.2079 0.5628 0.110 Uiso calc R 1 H

loop_
_atom_site_aniso_label
_atom_site_aniso_U_11
_atom_site_aniso_U_22
_atom_site_aniso_U_33
_atom_site_aniso_U_12
_atom_site_aniso_U_13
_atom_site_aniso_U_23
Co1 0.0520(3) 0.0486(3) 0.0333(3) 0.0033(2) 0.0163(2) 0.0073(2)
O1 0.0784(18) 0.0398(14) 0.0393(12) 0.0056(12) 0.0274(12) 0.0109(10)
O2 0.0432(14) 0.0612(15) 0.0271(11) -0.0032(12) 0.0084(9) 0.0057(10)
N1 0.065(2) 0.0425(17) 0.0360(14) 0.0005(14) 0.0171(13) 0.0007(12)
N2 0.0476(18) 0.064(2) 0.0504(17) 0.0015(15) 0.0215(14) 0.0160(14)
C1 0.043(2) 0.0417(19) 0.0333(16) -0.0040(15) 0.0138(14) 0.0020(14)
C2 0.044(2) 0.0413(19) 0.0359(16) -0.0020(16) 0.0153(14) -0.0013(14)
C3 0.054(2) 0.057(2) 0.0339(17) -0.0065(18) 0.0170(15) -0.0068(16)
C4 0.072(3) 0.060(2) 0.0326(17) 0.001(2) 0.0165(17) 0.0088(17)
C5 0.071(3) 0.043(2) 0.0424(18) 0.0019(19) 0.0127(17) 0.0119(16)
C6 0.054(2) 0.0373(19) 0.0350(16) -0.0007(16) 0.0120(15) 0.0053(14)
C7 0.068(3) 0.0348(19) 0.0469(19) 0.0038(17) 0.0141(17) 0.0048(15)
C8 0.132(4) 0.054(3) 0.058(2) 0.015(3) 0.035(3) -0.007(2)
C9 0.082(3) 0.042(2) 0.055(2) 0.006(2) 0.031(2) 0.0001(17)
C10 0.101(4) 0.074(3) 0.071(3) 0.041(3) 0.040(3) 0.023(2)
C11 0.121(4) 0.045(3) 0.104(3) -0.016(2) 0.048(3) 0.004(2)
C12 0.166(5) 0.057(3) 0.072(3) 0.022(3) 0.048(3) -0.008(2)
C13 0.150(5) 0.085(3) 0.042(2) 0.010(3) 0.034(2) 0.021(2)
C14 0.045(2) 0.0342(18) 0.0341(17) -0.0001(15) 0.0122(14) -0.0009(14)
C15 0.048(2) 0.0379(18) 0.0316(15) 0.0020(15) 0.0141(14) 0.0014(13)
C16 0.060(2) 0.057(2) 0.0309(16) 0.0022(19) 0.0178(16) 0.0031(15)
C17 0.060(3) 0.066(3) 0.0322(17) 0.011(2) 0.0014(17) -0.0006(16)
C18 0.040(2) 0.056(2) 0.047(2) 0.0061(17) 0.0047(16) -0.0037(17)
C19 0.042(2) 0.0359(18) 0.0388(17) 0.0053(15) 0.0116(15) 0.0026(14)
C20 0.038(2) 0.056(2) 0.058(2) 0.0017(17) 0.0116(17) 0.0071(18)
C21 0.060(3) 0.152(5) 0.088(3) -0.002(3) 0.034(2) 0.051(3)
C22 0.077(3) 0.127(4) 0.039(2) 0.004(3) -0.006(2) 0.001(2)
C23 0.050(2) 0.056(2) 0.0362(16) -0.0122(17) 0.0177(15) 0.0030(15)
C24 0.047(2) 0.072(3) 0.053(2) 0.0016(19) 0.0184(17) 0.0000(18)
C25 0.068(3) 0.062(3) 0.069(2) -0.020(2) 0.019(2) -0.008(2)
C26 0.068(3) 0.098(3) 0.063(2) -0.014(3) 0.032(2) 0.012(2)

loop_
_atom_type_symbol
_atom_type_description
_atom_type_scat_dispersion_real
_atom_type_scat_dispersion_imag
_atom_type_scat_source
C C 0.0033 0.0016 'International Tables Vol C Tables 4.2.6.8 and 6.1.1.4'
H H 0.0000 0.0000 'International Tables Vol C Tables 4.2.6.8 and 6.1.1.4'
N N 0.0061 0.0033 'International Tables Vol C Tables 4.2.6.8 and 6.1.1.4'
O O 0.0106 0.0060 'International Tables Vol C Tables 4.2.6.8 and 6.1.1.4'
Co Co 0.3494 0.9721 'International Tables Vol C Tables 4.2.6.8 and 6.1.1.4'

loop_
_geom_angle_atom_site_label_1
_geom_angle_atom_site_label_2
_geom_angle_atom_site_label_3
_geom_angle
O2 Co1 O1 123.68(10)
O2 Co1 N2 95.01(10)
O1 Co1 N2 111.34(11)
O2 Co1 N1 118.84(10)
O1 Co1 N1 94.42(9)
N2 Co1 N1 114.81(12)
C1 O1 Co1 126.9(2)
C14 O2 Co1 127.8(2)
C7 N1 C8 117.2(3)
C7 N1 Co1 121.7(2)
C8 N1 Co1 121.0(2)
C20 N2 C21 117.7(3)
C20 N2 Co1 122.9(2)
C21 N2 Co1 119.4(2)
O1 C1 C6 121.9(3)
O1 C1 C2 119.1(3)
C6 C1 C2 119.0(3)
C3 C2 C1 117.6(3)
C3 C2 C9 122.3(3)
C1 C2 C9 120.1(3)
C2 C3 C4 124.3(3)
C2 C3 H3 117.9
C4 C3 H3 117.9
C5 C4 C3 118.0(3)
C5 C4 C13 121.2(4)
C3 C4 C13 120.8(3)
C4 C5 C6 121.2(3)
C4 C5 H5 119.4
C6 C5 H5 119.4
C1 C6 C5 119.8(3)
C1 C6 C7 124.4(3)
C5 C6 C7 115.9(3)
N1 C7 C6 127.5(3)
N1 C7 H7 116.3
C6 C7 H7 116.3
N1 C8 H8A 109.5
N1 C8 H8B 109.5
H8A C8 H8B 109.5
N1 C8 H8C 109.5
H8A C8 H8C 109.5
H8B C8 H8C 109.5
C2 C9 C10 110.0(3)
C2 C9 C11 110.1(3)
C10 C9 C11 110.4(3)
C2 C9 C12 112.6(3)
C10 C9 C12 106.4(3)
C11 C9 C12 107.3(3)
C9 C10 H10A 109.5
C9 C10 H10B 109.5
H10A C10 H10B 109.5
C9 C10 H10C 109.5
H10A C10 H10C 109.5
H10B C10 H10C 109.5
C9 C11 H11A 109.5
C9 C11 H11B 109.5
H11A C11 H11B 109.5
C9 C11 H11C 109.5
H11A C11 H11C 109.5
H11B C11 H11C 109.5
C9 C12 H12A 109.5
C9 C12 H12B 109.5
H12A C12 H12B 109.5
C9 C12 H12C 109.5
H12A C12 H12C 109.5
H12B C12 H12C 109.5
C4 C13 H13A 109.5
C4 C13 H13B 109.5
H13A C13 H13B 109.5
C4 C13 H13C 109.5
H13A C13 H13C 109.5
H13B C13 H13C 109.5
O2 C14 C19 122.4(3)
O2 C14 C15 119.0(3)
C19 C14 C15 118.6(3)
C16 C15 C14 117.1(3)
C16 C15 C23 122.0(3)
C14 C15 C23 120.8(3)
C17 C16 C15 124.9(3)
C17 C16 H16 117.6
C15 C16 H16 117.6
C18 C17 C16 117.9(3)
C18 C17 C22 121.8(4)
C16 C17 C22 120.3(3)
C17 C18 C19 121.6(3)
C17 C18 H18 119.2
C19 C18 H18 119.2
C18 C19 C14 119.8(3)
C18 C19 C20 115.5(3)
C14 C19 C20 124.6(3)
N2 C20 C19 127.1(3)
N2 C20 H20 116.5
C19 C20 H20 116.5
N2 C21 H21A 109.5
N2 C21 H21B 109.5
H21A C21 H21B 109.5
N2 C21 H21C 109.5
H21A C21 H21C 109.5
H21B C21 H21C 109.5
C17 C22 H22A 109.5
C17 C22 H22B 109.5
H22A C22 H22B 109.5
C17 C22 H22C 109.5
H22A C22 H22C 109.5
H22B C22 H22C 109.5
C15 C23 C24 110.3(3)
C15 C23 C26 112.4(3)
C24 C23 C26 106.7(3)
C15 C23 C25 109.9(3)
C24 C23 C25 110.2(3)
C26 C23 C25 107.2(3)
C23 C24 H24A 109.5
C23 C24 H24B 109.5
H24A C24 H24B 109.5
C23 C24 H24C 109.5
H24A C24 H24C 109.5
H24B C24 H24C 109.5
C23 C25 H25A 109.5
C23 C25 H25B 109.5
H25A C25 H25B 109.5
C23 C25 H25C 109.5
H25A C25 H25C 109.5
H25B C25 H25C 109.5
C23 C26 H26A 109.5
C23 C26 H26B 109.5
H26A C26 H26B 109.5
C23 C26 H26C 109.5
H26A C26 H26C 109.5
H26B C26 H26C 109.5

loop_
_geom_bond_atom_site_label_1
_geom_bond_atom_site_label_2
_geom_bond_distance
Co1 O2 1.898(2)
Co1 O1 1.902(2)
Co1 N2 1.967(3)
Co1 N1 1.975(3)
O1 C1 1.321(3)
O2 C14 1.320(3)
N1 C7 1.285(4)
N1 C8 1.474(4)
N2 C20 1.289(4)
N2 C21 1.475(5)
C1 C6 1.415(5)
C1 C2 1.427(4)
C2 C3 1.382(4)
C2 C9 1.524(5)
C3 C4 1.388(5)
C3 H3 0.9300
C4 C5 1.370(5)
C4 C13 1.528(4)
C5 C6 1.416(4)
C5 H5 0.9300
C6 C7 1.444(4)
C7 H7 0.9300
C8 H8A 0.9600
C8 H8B 0.9600
C8 H8C 0.9600
C9 C10 1.542(5)
C9 C11 1.543(5)
C9 C12 1.546(5)
C10 H10A 0.9600
C10 H10B 0.9600
C10 H10C 0.9600
C11 H11A 0.9600
C11 H11B 0.9600
C11 H11C 0.9600
C12 H12A 0.9600
C12 H12B 0.9600
C12 H12C 0.9600
C13 H13A 0.9600
C13 H13B 0.9600
C13 H13C 0.9600
C14 C19 1.420(4)
C14 C15 1.436(4)
C15 C16 1.388(4)
C15 C23 1.527(5)
C16 C17 1.384(5)
C16 H16 0.9300
C17 C18 1.357(5)
C17 C22 1.528(4)
C18 C19 1.418(4)
C18 H18 0.9300
C19 C20 1.435(4)
C20 H20 0.9300
C21 H21A 0.9600
C21 H21B 0.9600
C21 H21C 0.9600
C22 H22A 0.9600
C22 H22B 0.9600
C22 H22C 0.9600
C23 C24 1.532(5)
C23 C26 1.541(4)
C23 C25 1.542(5)
C24 H24A 0.9600
C24 H24B 0.9600
C24 H24C 0.9600
C25 H25A 0.9600
C25 H25B 0.9600
C25 H25C 0.9600
C26 H26A 0.9600
C26 H26B 0.9600
C26 H26C 0.9600

loop_
_geom_torsion_atom_site_label_1
_geom_torsion_atom_site_label_2
_geom_torsion_atom_site_label_3
_geom_torsion_atom_site_label_4
_geom_torsion
O2 Co1 O1 C1 149.3(2)
N2 Co1 O1 C1 -98.8(3)
N1 Co1 O1 C1 20.1(3)
O1 Co1 O2 C14 122.9(3)
N2 Co1 O2 C14 3.1(3)
N1 Co1 O2 C14 -118.9(3)
O2 Co1 N1 C7 -145.6(3)
O1 Co1 N1 C7 -13.0(3)
N2 Co1 N1 C7 103.0(3)
O2 Co1 N1 C8 37.1(3)
O1 Co1 N1 C8 169.8(3)
N2 Co1 N1 C8 -74.2(3)
O2 Co1 N2 C20 -0.7(3)
O1 Co1 N2 C20 -129.9(3)
N1 Co1 N2 C20 124.4(3)
O2 Co1 N2 C21 177.8(3)
O1 Co1 N2 C21 48.6(3)
N1 Co1 N2 C21 -57.1(3)
Co1 O1 C1 C6 -15.5(4)
Co1 O1 C1 C2 164.6(2)
O1 C1 C2 C3 -177.8(3)
C6 C1 C2 C3 2.3(5)
O1 C1 C2 C9 2.3(5)
C6 C1 C2 C9 -177.6(3)
C1 C2 C3 C4 -1.4(5)
C9 C2 C3 C4 178.5(4)
C2 C3 C4 C5 -1.0(6)
C2 C3 C4 C13 179.7(4)
C3 C4 C5 C6 2.5(6)
C13 C4 C5 C6 -178.2(4)
O1 C1 C6 C5 179.2(3)
C2 C1 C6 C5 -0.9(5)
O1 C1 C6 C7 -1.5(5)
C2 C1 C6 C7 178.4(3)
C4 C5 C6 C1 -1.6(5)
C4 C5 C6 C7 179.0(3)
C8 N1 C7 C6 179.6(4)
Co1 N1 C7 C6 2.3(5)
C1 C6 C7 N1 8.3(6)
C5 C6 C7 N1 -172.4(3)
C3 C2 C9 C10 117.9(4)
C1 C2 C9 C10 -62.2(4)
C3 C2 C9 C11 -120.3(4)
C1 C2 C9 C11 59.7(4)
C3 C2 C9 C12 -0.6(5)
C1 C2 C9 C12 179.4(3)
Co1 O2 C14 C19 -3.3(4)
Co1 O2 C14 C15 176.7(2)
O2 C14 C15 C16 -177.5(3)
C19 C14 C15 C16 2.5(4)
O2 C14 C15 C23 1.1(4)
C19 C14 C15 C23 -178.9(3)
C14 C15 C16 C17 -2.0(5)
C23 C15 C16 C17 179.4(3)
C15 C16 C17 C18 0.0(5)
C15 C16 C17 C22 179.0(4)
C16 C17 C18 C19 1.4(5)
C22 C17 C18 C19 -177.6(4)
C17 C18 C19 C14 -0.8(5)
C17 C18 C19 C20 177.6(3)
O2 C14 C19 C18 178.7(3)
C15 C14 C19 C18 -1.2(5)
O2 C14 C19 C20 0.5(5)
C15 C14 C19 C20 -179.5(3)
C21 N2 C20 C19 180.0(4)
Co1 N2 C20 C19 -1.5(5)
C18 C19 C20 N2 -176.2(3)
C14 C19 C20 N2 2.1(6)
C16 C15 C23 C24 118.1(3)
C14 C15 C23 C24 -60.5(4)
C16 C15 C23 C26 -0.9(5)
C14 C15 C23 C26 -179.5(3)
C16 C15 C23 C25 -120.2(3)
C14 C15 C23 C25 61.2(4)
